data_7104780
loop_
_publ_author_name
'Zhou, Xiangting'
'Day, Anthony I.'
'Willis, Anthony C.'
'Jackson, W. Gregory'

_publ_section_title
;
 The first structurally characterised perchlorato-cobalt(III)
 complexes, involving the C-bonded macrobicyclic ligand
 1,4,8,11-tetraazabicyclo[9.5.2]octadecane
;
_journal_coden_ASTM CHCOFS
_journal_issue 18
_journal_name_full
;
 Chemical Communications (Cambridge, United Kingdom)
;
_journal_page_first 2386
_journal_page_last 2387
_journal_paper_doi 10.1039/b305182j
_journal_year 2003
_chemical_formula_moiety ' C14 H29 Cl Co1 N4 O4 +, Cl O4 -'
_chemical_formula_sum 'C14 H29 Cl2 Co N4 O8'
_chemical_formula_weight 511.24
_chemical_melting_point ?
_chemical_name_common sym-syn-perchlorato
_chemical_name_systematic sym-syn-perchlorato
_space_group_IT_number 14
_symmetry_cell_setting monoclinic
_symmetry_space_group_name_Hall '-P 2ybc'
_symmetry_space_group_name_H-M 'P 1 21/c 1'
_atom_sites_solution_hydrogens geom
_atom_sites_solution_primary direct
_audit_creation_date 03-20-01
_audit_creation_method CRYSTALS_ver_12-03-99
_audit_update_record
;
2003-01-20 - Report on C14 H29 Cl2 Co N4 O9 (S-D952-3)
by Anthony C. Willis
for W. Greg Jackson and Xiangting Zhou, ADFA
2003-01-21 - passes checkcif tests with minor warnings
;
_cell_angle_alpha 90.0
_cell_angle_beta 92.6915(7)
_cell_angle_gamma 90.0
_cell_formula_units_Z 4
_cell_length_a 8.4196(1)
_cell_length_b 16.6021(2)
_cell_length_c 14.4434(2)
_cell_measurement_reflns_used 42431
_cell_measurement_temperature 200
_cell_measurement_theta_max 30
_cell_measurement_theta_min 3
_cell_volume 2016.72(4)
_computing_cell_refinement
;
Denzo/Scalepack (Otwinowski & Minor, 1996)
;
_computing_data_collection
;
COLLECT (Nonius BV, 1997)
;
_computing_data_reduction
;
Denzo/Scalepack (Otwinowski & Minor, 1996)
;
_computing_molecular_graphics
;
teXsan (MSC, 1992-1997)
;
_computing_publication_material
;
CRYSTALS (Watkin et al 2001)
;
_computing_structure_refinement
;
CRYSTALS (Watkin et al 2001)
;
_computing_structure_solution
;
SIR92 (Altomare et al, 1994)
;
_diffrn_ambient_temperature 200
_diffrn_measured_fraction_theta_full 0.997
_diffrn_measured_fraction_theta_max 0.997
_diffrn_measurement_device_type
;
Enraf Nonius Kappa CCD
;
_diffrn_measurement_method ' \f and \w scans with CCD '
_diffrn_radiation_monochromator graphite
_diffrn_radiation_type 'Mo K\a'
_diffrn_radiation_wavelength 0.71073
_diffrn_reflns_av_R_equivalents 0.05
_diffrn_reflns_limit_h_max 11
_diffrn_reflns_limit_h_min -11
_diffrn_reflns_limit_k_max 23
_diffrn_reflns_limit_k_min -23
_diffrn_reflns_limit_l_max 19
_diffrn_reflns_limit_l_min -20
_diffrn_reflns_number 47680
_diffrn_reflns_theta_full 30.03
_diffrn_reflns_theta_max 30.03
_diffrn_reflns_theta_min 4.39
_diffrn_standards_decay_% 0.00
_diffrn_standards_interval_count 0
_diffrn_standards_interval_time 0
_diffrn_standards_number 0
_exptl_absorpt_coefficient_mu 1.167
_exptl_absorpt_correction_T_max 0.800
_exptl_absorpt_correction_T_min 0.652
_exptl_absorpt_correction_type integration
_exptl_absorpt_process_details
;
via Gaussian method (Coppens, 1970) implemented in maXus (2000)
;
_exptl_crystal_colour ' orange '
_exptl_crystal_density_diffrn 1.684
_exptl_crystal_density_meas ?
_exptl_crystal_description ' block '
_exptl_crystal_F_000 1066.823
_exptl_crystal_size_max 0.47
_exptl_crystal_size_mid 0.36
_exptl_crystal_size_min 0.23
_refine_diff_density_max 0.82
_refine_diff_density_min -0.55
_refine_ls_extinction_method None
_refine_ls_goodness_of_fit_ref 1.0616
_refine_ls_hydrogen_treatment mixed
_refine_ls_matrix_type full
_refine_ls_number_parameters 268
_refine_ls_number_reflns 4106
_refine_ls_R_factor_gt 0.0314
_refine_ls_shift/su_max 0.007474
_refine_ls_structure_factor_coef F
_refine_ls_weighting_details
;
Chebychev polynomial with 3 parameters, Carruthers & Watkin , 1979,
0.935    0.256    0.589
;
_refine_ls_weighting_scheme calc
_refine_ls_wR_factor_ref 0.0371
_reflns_limit_h_max 11
_reflns_limit_h_min -11
_reflns_limit_k_max 23
_reflns_limit_k_min 0
_reflns_limit_l_max 20
_reflns_limit_l_min 0
_reflns_number_gt 4106
_reflns_number_total 5878
_reflns_threshold_expression >3.00\s(I)
_cod_data_source_file b305182j.txt
_cod_data_source_block wgj10
_cod_depositor_comments
;
The following automatic conversions were performed:

'_chemical_melting_point' value 'not measured' was changed to '?' -
the value is undefined or not given.

Automatic conversion script
Id: cif_fix_values 1646 2011-03-28 12:23:43Z adriana 
;
_cod_original_sg_symbol_H-M 'P 1 21/c 1 '
_cod_original_formula_sum ' C14 H29 Cl2 Co1 N4 O8 '
_cod_database_code 7104780

loop_
_symmetry_equiv_pos_as_xyz
x,y,z
-x,-y,-z
-x,y+1/2,-z+1/2
x,-y+1/2,z+1/2

loop_
_atom_site_label
_atom_site_type_symbol
_atom_site_fract_x
_atom_site_fract_y
_atom_site_fract_z
_atom_site_U_iso_or_equiv
_atom_site_occupancy
_atom_site_adp_type
Co1 co 0.22084(3) 0.583038(13) 0.234349(15) 0.0188 1.0000 Uani
Cl1 cl -0.09358(5) 0.44518(3) 0.23567(3) 0.0303 1.0000 Uani
Cl2 cl 0.67172(7) 0.72169(4) 0.49013(4) 0.0452 1.0000 Uani
O1 o 0.00399(19) 0.5015(1) 0.18504(11) 0.0382 1.0000 Uani
O2 o -0.1674(2) 0.48944(14) 0.30717(14) 0.0607 1.0000 Uani
O3 o 0.0073(2) 0.38490(12) 0.2764(2) 0.0710 1.0000 Uani
O4 o -0.2115(2) 0.41129(12) 0.17404(13) 0.0535 1.0000 Uani
O5 o 0.7849(3) 0.78331(15) 0.47718(16) 0.0716 1.0000 Uani
O6 o 0.7043(3) 0.65307(13) 0.43337(15) 0.0597 1.0000 Uani
O7 o 0.5168(3) 0.7536(3) 0.4639(2) 0.1121 1.0000 Uani
O8 o 0.6775(4) 0.70019(19) 0.58617(16) 0.0996 1.0000 Uani
N1 n 0.13472(18) 0.6628(1) 0.1474(1) 0.0258 1.0000 Uani
N4 n 0.08256(19) 0.6246(1) 0.3279(1) 0.0273 1.0000 Uani
N8 n 0.29642(19) 0.4934(1) 0.31197(11) 0.0284 1.0000 Uani
N11 n 0.33500(19) 0.5388(1) 0.13252(11) 0.0283 1.0000 Uani
C2 c -0.0191(2) 0.68849(13) 0.18553(14) 0.0316 1.0000 Uani
C3 c 0.0036(2) 0.69920(13) 0.28919(15) 0.0345 1.0000 Uani
C5 c 0.1514(3) 0.63255(16) 0.42390(13) 0.0411 1.0000 Uani
C6 c 0.2156(3) 0.55169(18) 0.46022(15) 0.0479 1.0000 Uani
C7 c 0.3493(3) 0.51340(16) 0.40890(15) 0.0417 1.0000 Uani
C9 c 0.4118(3) 0.44606(14) 0.25920(17) 0.0397 1.0000 Uani
C10 c 0.3618(3) 0.45229(12) 0.15697(16) 0.0369 1.0000 Uani
C12 c 0.4914(3) 0.58265(15) 0.12335(17) 0.0408 1.0000 Uani
C13 c 0.5446(3) 0.62149(16) 0.21440(19) 0.0431 1.0000 Uani
C14 c 0.4030(2) 0.65653(13) 0.26120(15) 0.0328 1.0000 Uani
C15 c 0.3529(3) 0.73969(13) 0.22759(19) 0.0435 1.0000 Uani
C16 c 0.2469(3) 0.73347(13) 0.14084(17) 0.0400 1.0000 Uani
C17 c 0.1137(3) 0.62087(16) 0.05562(14) 0.0407 1.0000 Uani
C18 c 0.2286(3) 0.55017(16) 0.04719(14) 0.0431 1.0000 Uani
H4 h 0.003(3) 0.5860(16) 0.3318(18) 0.0329 1.0000 Uiso
H8 h 0.214(3) 0.4594(16) 0.3192(17) 0.0339 1.0000 Uiso
H21 h -0.0540(2) 0.74064(13) 0.15649(14) 0.0380 1.0000 Uiso
H22 h -0.1018(2) 0.64641(13) 0.17170(14) 0.0380 1.0000 Uiso
H31 h 0.0723(2) 0.74720(13) 0.30326(15) 0.0417 1.0000 Uiso
H32 h -0.1018(2) 0.70682(13) 0.31708(15) 0.0417 1.0000 Uiso
H51 h 0.2403(3) 0.67254(16) 0.42452(13) 0.0494 1.0000 Uiso
H52 h 0.0671(3) 0.65189(16) 0.46505(13) 0.0494 1.0000 Uiso
H61 h 0.2551(3) 0.56001(18) 0.52591(15) 0.0574 1.0000 Uiso
H62 h 0.1249(3) 0.51279(18) 0.45843(15) 0.0574 1.0000 Uiso
H71 h 0.4406(3) 0.55188(16) 0.40802(15) 0.0495 1.0000 Uiso
H72 h 0.3841(3) 0.46292(16) 0.44173(15) 0.0495 1.0000 Uiso
H91 h 0.5213(3) 0.46854(14) 0.27021(17) 0.0477 1.0000 Uiso
H92 h 0.4105(3) 0.38843(14) 0.27928(17) 0.0477 1.0000 Uiso
H101 h 0.4474(3) 0.42971(12) 0.11887(16) 0.0445 1.0000 Uiso
H102 h 0.2612(3) 0.42128(12) 0.14441(16) 0.0445 1.0000 Uiso
H121 h 0.4776(3) 0.62527(15) 0.07471(17) 0.0496 1.0000 Uiso
H122 h 0.5742(3) 0.54334(15) 0.10486(17) 0.0496 1.0000 Uiso
H131 h 0.6222(3) 0.66548(16) 0.20248(19) 0.0518 1.0000 Uiso
H132 h 0.5968(3) 0.58004(16) 0.25583(19) 0.0518 1.0000 Uiso
H141 h 0.4346(2) 0.66195(13) 0.32852(15) 0.0393 1.0000 Uiso
H151 h 0.4497(3) 0.77167(13) 0.21399(19) 0.0524 1.0000 Uiso
H152 h 0.2939(3) 0.76735(13) 0.27698(19) 0.0524 1.0000 Uiso
H161 h 0.1836(3) 0.78418(13) 0.13286(17) 0.0486 1.0000 Uiso
H162 h 0.3140(3) 0.72587(13) 0.08621(17) 0.0486 1.0000 Uiso
H171 h 0.1329(3) 0.66047(16) 0.00519(14) 0.0486 1.0000 Uiso
H172 h 0.0022(3) 0.60019(16) 0.04845(14) 0.0486 1.0000 Uiso
H181 h 0.2963(3) 0.56021(16) -0.00668(14) 0.0517 1.0000 Uiso
H182 h 0.1653(3) 0.49984(16) 0.03606(14) 0.0517 1.0000 Uiso

loop_
_atom_site_aniso_label
_atom_site_aniso_U_11
_atom_site_aniso_U_22
_atom_site_aniso_U_33
_atom_site_aniso_U_23
_atom_site_aniso_U_13
_atom_site_aniso_U_12
Co1 0.0196(1) 0.0186(1) 0.0181(1) -0.00006(8) 0.00090(7) -0.00021(8)
Cl1 0.0286(2) 0.0262(2) 0.0355(2) 0.00446(17) -0.00395(16) -0.00618(16)
Cl2 0.0383(3) 0.0642(4) 0.0336(2) -0.0142(2) 0.0056(2) -0.0153(2)
O1 0.0417(8) 0.0366(8) 0.0364(8) 0.0038(6) 0.0023(6) -0.0138(6)
O2 0.0553(11) 0.0755(14) 0.0532(11) -0.015(1) 0.0214(9) -0.018(1)
O3 0.047(1) 0.036(1) 0.127(2) 0.0330(12) -0.0245(12) -0.0063(8)
O4 0.053(1) 0.0590(11) 0.0471(9) 0.0015(8) -0.0138(8) -0.0272(9)
O5 0.0843(16) 0.0663(14) 0.0640(13) 0.0013(11) 0.0010(11) -0.0299(12)
O6 0.0639(12) 0.0608(13) 0.0547(11) -0.0163(9) 0.0079(9) -0.005(1)
O7 0.0489(13) 0.167(3) 0.119(2) -0.089(2) -0.0113(14) 0.0153(17)
O8 0.155(3) 0.106(2) 0.0388(11) -0.0021(12) 0.0145(14) -0.065(2)
N1 0.0286(7) 0.0249(7) 0.0240(7) 0.0022(5) 0.0019(5) 0.0037(6)
N4 0.0288(7) 0.0307(8) 0.0226(7) -0.0043(6) 0.0045(5) -0.0027(6)
N8 0.0277(7) 0.0276(8) 0.0295(8) 0.0062(6) -0.0040(6) -0.0016(6)
N11 0.0307(8) 0.0266(8) 0.0280(7) -0.0041(6) 0.0069(6) 0.0046(6)
C2 0.0264(8) 0.0310(9) 0.037(1) 0.0023(8) 0.0023(7) 0.0074(7)
C3 0.0318(9) 0.033(1) 0.039(1) -0.0060(8) 0.0097(8) 0.0056(8)
C5 0.0471(12) 0.0551(14) 0.0214(8) -0.0099(9) 0.0044(8) -0.005(1)
C6 0.0560(14) 0.0655(16) 0.0221(9) 0.009(1) -0.0011(9) -0.0083(12)
C7 0.0445(12) 0.0477(13) 0.031(1) 0.0121(9) -0.0125(8) -0.003(1)
C9 0.036(1) 0.030(1) 0.0532(13) 0.0086(9) 0.0023(9) 0.0108(8)
C10 0.0409(11) 0.0248(9) 0.0457(11) -0.0060(8) 0.0076(9) 0.0069(8)
C12 0.034(1) 0.0386(11) 0.0512(12) 0.001(1) 0.0196(9) 0.0041(9)
C13 0.0241(9) 0.0428(12) 0.0627(14) 0.0010(11) 0.0059(9) -0.0016(8)
C14 0.0263(8) 0.033(1) 0.039(1) -0.0029(8) -0.0001(7) -0.0099(7)
C15 0.0381(11) 0.027(1) 0.0659(15) -0.006(1) 0.009(1) -0.0089(8)
C16 0.0417(11) 0.026(1) 0.0537(13) 0.0123(9) 0.017(1) 0.0017(8)
C17 0.0514(12) 0.0476(13) 0.0224(8) -0.0008(8) -0.0060(8) 0.011(1)
C18 0.0549(13) 0.0510(13) 0.0233(8) -0.0100(9) -0.0007(8) 0.0132(11)

loop_
_atom_type_symbol
_atom_type_scat_dispersion_real
_atom_type_scat_dispersion_imag
_atom_type_scat_Cromer_Mann_a1
_atom_type_scat_Cromer_Mann_b1
_atom_type_scat_Cromer_Mann_a2
_atom_type_scat_Cromer_Mann_b2
_atom_type_scat_Cromer_Mann_a3
_atom_type_scat_Cromer_Mann_b3
_atom_type_scat_Cromer_Mann_a4
_atom_type_scat_Cromer_Mann_b4
_atom_type_scat_Cromer_Mann_c
_atom_type_scat_source
'C   ' 0.0033 0.0016 2.3100 20.8439 1.0200 10.2075 1.5886 0.5687 0.8650 51.6512 0.2156 International_Tables_Vol_IV_Table_2.2B
'H   ' 0.0000 0.0000 0.4930 10.5109 0.3229 26.1257 0.1402 3.1424 0.0408 57.7997 0.0030 International_Tables_Vol_IV_Table_2.2B
'Cl  ' 0.1484 0.1585 11.4604 0.0104 7.1964 1.1662 6.2556 18.5194 1.6455 47.7784 -9.5574 International_Tables_Vol_IV_Table_2.2B
'Co  ' 0.2990 0.9730 12.2841 4.2791 7.3409 0.2784 4.0034 13.5359 2.3488 71.1692 1.0118 International_Tables_Vol_IV_Table_2.2B
'N   ' 0.0061 0.0033 12.2126 0.0057 3.1322 9.8933 2.0125 28.9975 1.1663 0.5826 -11.5290 International_Tables_Vol_IV_Table_2.2B
'O   ' 0.0106 0.0060 3.0485 13.2771 2.2868 5.7011 1.5463 0.3239 0.8670 32.9089 0.2508 International_Tables_Vol_IV_Table_2.2B

loop_
_exptl_crystal_face_index_h
_exptl_crystal_face_index_k
_exptl_crystal_face_index_l
_exptl_crystal_face_perp_dist
1 0 0 0.180
-1 0 0 0.180
0 1 0 0.150
0 -1 0 0.080
0 0 -1 0.250
0 1 1 0.180
0 -1 1 0.170
-2 4 0 0.190
2 -4 0 0.120
-2 -4 0 0.110
2 4 0 0.180

loop_
_geom_angle_atom_site_label_1
_geom_angle_site_symmetry_1
_geom_angle_atom_site_label_2
_geom_angle_site_symmetry_2
_geom_angle_atom_site_label_3
_geom_angle_site_symmetry_3
_geom_angle
_geom_angle_publ_flag
O1 . Co1 . N1 . 86.32(6) yes
O1 . Co1 . N4 . 86.16(6) yes
N1 . Co1 . N4 . 89.41(7) yes
O1 . Co1 . N8 . 87.87(6) yes
N1 . Co1 . N8 . 173.32(7) yes
N4 . Co1 . N8 . 93.49(7) yes
O1 . Co1 . N11 . 87.58(6) yes
N1 . Co1 . N11 . 87.22(7) yes
N4 . Co1 . N11 . 173.07(7) yes
N8 . Co1 . N11 . 89.25(7) yes
O1 . Co1 . C14 . 173.45(7) yes
N1 . Co1 . C14 . 88.20(8) yes
N4 . Co1 . C14 . 97.37(8) yes
N8 . Co1 . C14 . 97.39(8) yes
N11 . Co1 . C14 . 88.58(8) yes
O1 . Cl1 . O2 . 107.76(11) yes
O1 . Cl1 . O3 . 108.56(12) yes
O2 . Cl1 . O3 . 109.48(16) yes
O1 . Cl1 . O4 . 109.4(1) yes
O2 . Cl1 . O4 . 109.96(13) yes
O3 . Cl1 . O4 . 111.55(13) yes
O5 . Cl2 . O6 . 110.45(14) yes
O5 . Cl2 . O7 . 107.8(2) yes
O6 . Cl2 . O7 . 109.63(14) yes
O5 . Cl2 . O8 . 108.41(15) yes
O6 . Cl2 . O8 . 110.88(18) yes
O7 . Cl2 . O8 . 109.6(2) yes
Co1 . O1 . Cl1 . 131.41(9) yes
Co1 . N1 . C2 . 105.10(11) yes
Co1 . N1 . C16 . 110.77(13) yes
C2 . N1 . C16 . 110.92(16) yes
Co1 . N1 . C17 . 106.24(12) yes
C2 . N1 . C17 . 112.93(16) yes
C16 . N1 . C17 . 110.64(17) yes
Co1 . N4 . C3 . 107.58(11) yes
Co1 . N4 . C5 . 117.34(13) yes
C3 . N4 . C5 . 114.89(17) yes
Co1 . N4 . H4 . 104.7(16) no
C3 . N4 . H4 . 106.5(16) no
C5 . N4 . H4 . 104.8(16) no
Co1 . N8 . C7 . 116.45(14) yes
Co1 . N8 . C9 . 108.16(13) yes
C7 . N8 . C9 . 115.27(17) yes
Co1 . N8 . H8 . 108.0(16) no
C7 . N8 . H8 . 103.2(16) no
C9 . N8 . H8 . 104.7(16) no
Co1 . N11 . C10 . 105.06(12) yes
Co1 . N11 . C12 . 110.35(12) yes
C10 . N11 . C12 . 111.13(16) yes
Co1 . N11 . C18 . 106.08(12) yes
C10 . N11 . C18 . 113.13(17) yes
C12 . N11 . C18 . 110.80(18) yes
N1 . C2 . C3 . 109.09(15) yes
N1 . C2 . H21 . 109.6 no
C3 . C2 . H21 . 109.57 no
N1 . C2 . H22 . 109.57 no
C3 . C2 . H22 . 109.57 no
H21 . C2 . H22 . 109.467 no
N4 . C3 . C2 . 107.76(15) yes
N4 . C3 . H31 . 109.9 no
C2 . C3 . H31 . 109.90 no
N4 . C3 . H32 . 109.9 no
C2 . C3 . H32 . 109.9 no
H31 . C3 . H32 . 109.467 no
N4 . C5 . C6 . 110.99(19) yes
N4 . C5 . H51 . 109.09 no
C6 . C5 . H51 . 109.09 no
N4 . C5 . H52 . 109.09 no
C6 . C5 . H52 . 109.09 no
H51 . C5 . H52 . 109.467 no
C5 . C6 . C7 . 117.29(19) yes
C5 . C6 . H61 . 107.48 no
C7 . C6 . H61 . 107.48 no
C5 . C6 . H62 . 107.48 no
C7 . C6 . H62 . 107.48 no
H61 . C6 . H62 . 109.467 no
N8 . C7 . C6 . 110.97(18) yes
N8 . C7 . H71 . 109.10 no
C6 . C7 . H71 . 109.10 no
N8 . C7 . H72 . 109.10 no
C6 . C7 . H72 . 109.10 no
H71 . C7 . H72 . 109.467 no
N8 . C9 . C10 . 107.70(16) yes
N8 . C9 . H91 . 109.92 no
C10 . C9 . H91 . 109.91 no
N8 . C9 . H92 . 109.91 no
C10 . C9 . H92 . 109.91 no
H91 . C9 . H92 . 109.467 no
N11 . C10 . C9 . 109.09(17) yes
N11 . C10 . H101 . 109.6 no
C9 . C10 . H101 . 109.57 no
N11 . C10 . H102 . 109.57 no
C9 . C10 . H102 . 109.57 no
H101 . C10 . H102 . 109.467 no
N11 . C12 . C13 . 110.58(17) yes
N11 . C12 . H121 . 109.19 no
C13 . C12 . H121 . 109.19 no
N11 . C12 . H122 . 109.2 no
C13 . C12 . H122 . 109.19 no
H121 . C12 . H122 . 109.467 no
C12 . C13 . C14 . 110.15(18) yes
C12 . C13 . H131 . 109.30 no
C14 . C13 . H131 . 109.30 no
C12 . C13 . H132 . 109.30 no
C14 . C13 . H132 . 109.30 no
H131 . C13 . H132 . 109.467 no
Co1 . C14 . C13 . 107.11(15) yes
Co1 . C14 . C15 . 107.27(14) yes
C13 . C14 . C15 . 114.81(19) yes
Co1 . C14 . H141 . 114.42 no
C13 . C14 . H141 . 106.82 no
C15 . C14 . H141 . 106.65 no
C14 . C15 . C16 . 110.39(18) yes
C14 . C15 . H151 . 109.24 no
C16 . C15 . H151 . 109.24 no
C14 . C15 . H152 . 109.24 no
C16 . C15 . H152 . 109.24 no
H151 . C15 . H152 . 109.467 no
N1 . C16 . C15 . 110.37(17) yes
N1 . C16 . H161 . 109.2 no
C15 . C16 . H161 . 109.25 no
N1 . C16 . H162 . 109.25 no
C15 . C16 . H162 . 109.25 no
H161 . C16 . H162 . 109.467 no
N1 . C17 . C18 . 112.18(16) yes
N1 . C17 . H171 . 108.79 no
C18 . C17 . H171 . 108.79 no
N1 . C17 . H172 . 108.79 no
C18 . C17 . H172 . 108.79 no
H171 . C17 . H172 . 109.467 no
N11 . C18 . C17 . 112.74(17) yes
N11 . C18 . H181 . 108.65 no
C17 . C18 . H181 . 108.65 no
N11 . C18 . H182 . 108.65 no
C17 . C18 . H182 . 108.65 no
H181 . C18 . H182 . 109.467 no

loop_
_geom_bond_atom_site_label_1
_geom_bond_site_symmetry_1
_geom_bond_atom_site_label_2
_geom_bond_site_symmetry_2
_geom_bond_distance
_geom_bond_publ_flag
Co1 . O1 . 2.3557(15) yes
Co1 . N1 . 1.9418(15) yes
Co1 . N4 . 1.9503(15) yes
Co1 . N8 . 1.9521(16) yes
Co1 . N11 . 1.9389(15) yes
Co1 . C14 . 1.9836(19) yes
Cl1 . O1 . 1.4633(15) yes
Cl1 . O2 . 1.433(2) yes
Cl1 . O3 . 1.4220(19) yes
Cl1 . O4 . 1.4184(17) yes
Cl2 . O5 . 1.417(2) yes
Cl2 . O6 . 1.438(2) yes
Cl2 . O7 . 1.442(3) yes
Cl2 . O8 . 1.431(2) yes
N1 . C2 . 1.493(2) yes
N1 . C16 . 1.512(3) yes
N1 . C17 . 1.501(3) yes
N4 . C3 . 1.501(3) yes
N4 . C5 . 1.484(2) yes
N4 . H4 . 0.93(3) no
N8 . C7 . 1.487(3) yes
N8 . C9 . 1.487(3) yes
N8 . H8 . 0.90(3) no
N11 . C10 . 1.493(3) yes
N11 . C12 . 1.516(3) yes
N11 . C18 . 1.501(3) yes
C2 . C3 . 1.511(3) yes
C2 . H21 . 1.000 no
C2 . H22 . 1.000 no
C3 . H31 . 1.000 no
C3 . H32 . 1.000 no
C5 . C6 . 1.531(4) yes
C5 . H51 . 1.000 no
C5 . H52 . 1.000 no
C6 . C7 . 1.516(4) yes
C6 . H61 . 1.000 no
C6 . H62 . 1.000 no
C7 . H71 . 1.000 no
C7 . H72 . 1.000 no
C9 . C10 . 1.520(3) yes
C9 . H91 . 1.000 no
C9 . H92 . 1.000 no
C10 . H101 . 1.000 no
C10 . H102 . 1.000 no
C12 . C13 . 1.513(4) yes
C12 . H121 . 1.000 no
C12 . H122 . 1.000 no
C13 . C14 . 1.514(3) yes
C13 . H131 . 1.000 no
C13 . H132 . 1.000 no
C14 . C15 . 1.516(3) yes
C14 . H141 . 1.000 no
C15 . C16 . 1.508(4) yes
C15 . H151 . 1.000 no
C15 . H152 . 1.000 no
C16 . H161 . 1.000 no
C16 . H162 . 1.000 no
C17 . C18 . 1.530(3) yes
C17 . H171 . 1.000 no
C17 . H172 . 1.000 no
C18 . H181 . 1.000 no
C18 . H182 . 1.000 no

loop_
_geom_contact_atom_site_label_1
_geom_contact_atom_site_label_2
_geom_contact_distance
_geom_contact_site_symmetry_1
_geom_contact_site_symmetry_2
_geom_contact_publ_flag
O2 C6 3.471(3) . 2_566 no
O2 O6 3.472(3) . 1_455 no
O2 C13 3.490(3) . 1_455 no
O3 C3 3.225(3) . 3_545 no
O3 C2 3.308(3) . 3_545 no
O3 O8 3.533(4) . 2_666 no
O3 C16 3.546(3) . 3_545 no
O4 C18 3.255(3) . 2_565 no
O4 C15 3.422(3) . 3_545 no
O4 C17 3.496(3) . 2_565 no
O4 C9 3.503(3) . 1_455 no
O5 C17 3.344(4) . 4_665 no
O5 C2 3.396(3) . 4_665 no
O5 C10 3.595(3) . 3_655 no
O6 C13 3.418(3) . . no
O6 C3 3.430(3) . 1_655 no
O6 C14 3.468(3) . . no
O7 C14 3.438(4) . . no
O7 C16 3.505(4) . 4_565 no
O7 C12 3.576(5) . 4_565 no
O8 C9 3.407(4) . 2_666 no
O8 C2 3.414(4) . 4_665 no
O8 N8 3.537(3) . 2_666 no
O8 C7 3.554(4) . 2_666 no
C7 C7 3.597(5) . 2_666 no

loop_
_geom_torsion_atom_site_label_1
_geom_torsion_atom_site_label_2
_geom_torsion_atom_site_label_3
_geom_torsion_atom_site_label_4
_geom_torsion_site_symmetry_1
_geom_torsion_site_symmetry_2
_geom_torsion_site_symmetry_3
_geom_torsion_site_symmetry_4
_geom_torsion
_geom_torsion_publ_flag
Co1 O1 Cl1 O2 . . . . 59.9(1) no
Co1 O1 Cl1 O3 . . . . -58.6(2) no
Co1 O1 Cl1 O4 . . . . 179.4(1) no
Co1 N1 C2 C3 . . . . 42.6(2) no
Co1 N1 C16 C15 . . . . -23.7(2) no
Co1 N1 C17 C18 . . . . -26.5(2) no
Co1 N4 C3 C2 . . . . 32.2(2) no
Co1 N4 C5 C6 . . . . -57.1(2) no
Co1 N8 C7 C6 . . . . 59.2(2) no
Co1 N8 C9 C10 . . . . -31.4(2) no
Co1 N11 C10 C9 . . . . -42.6(2) no
Co1 N11 C12 C13 . . . . 23.3(2) no
Co1 N11 C18 C17 . . . . 26.1(2) no
Co1 C14 C13 C12 . . . . 35.8(2) no
Co1 C14 C15 C16 . . . . -35.3(2) no
Cl1 O1 Co1 N1 . . . . -143.3(1) no
Cl1 O1 Co1 N4 . . . . -53.7(1) no
Cl1 O1 Co1 N8 . . . . 40.0(1) no
Cl1 O1 Co1 N11 . . . . 129.3(1) no
Cl1 O1 Co1 C14 . . . . -176.7(6) no
O1 Co1 N1 C2 . . . . 66.7(1) no
O1 Co1 N1 C16 . . . . -173.5(1) no
O1 Co1 N1 C17 . . . . -53.2(1) no
O1 Co1 N4 C3 . . . . -93.5(1) no
O1 Co1 N4 C5 . . . . 135.1(2) no
O1 Co1 N8 C7 . . . . -134.2(1) no
O1 Co1 N8 C9 . . . . 94.1(1) no
O1 Co1 N11 C10 . . . . -67.9(1) no
O1 Co1 N11 C12 . . . . 172.3(1) no
O1 Co1 N11 C18 . . . . 52.2(1) no
O1 Co1 C14 C13 . . . . -72.5(7) no
O1 Co1 C14 C15 . . . . 51.2(7) no
N1 Co1 N4 C3 . . . . -7.2(1) no
N1 Co1 N4 C5 . . . . -138.6(2) no
N1 Co1 N8 C7 . . . . -163.8(5) no
N1 Co1 N8 C9 . . . . 64.5(6) no
N1 Co1 N11 C10 . . . . -154.3(1) no
N1 Co1 N11 C12 . . . . 85.9(1) no
N1 Co1 N11 C18 . . . . -34.2(1) no
N1 Co1 C14 C13 . . . . -105.8(2) no
N1 Co1 C14 C15 . . . . 17.9(2) no
N1 C2 C3 N4 . . . . -50.3(2) no
N1 C16 C15 C14 . . . . 39.0(3) no
N1 C17 C18 N11 . . . . 0.3(3) no
N4 Co1 N1 C2 . . . . -19.5(1) no
N4 Co1 N1 C16 . . . . 100.3(1) no
N4 Co1 N1 C17 . . . . -139.5(1) no
N4 Co1 N8 C7 . . . . -48.1(2) no
N4 Co1 N8 C9 . . . . -179.8(1) no
N4 Co1 N11 C10 . . . . -93.5(6) no
N4 Co1 N11 C12 . . . . 146.7(5) no
N4 Co1 N11 C18 . . . . 26.6(6) no
N4 Co1 C14 C13 . . . . 165.0(2) no
N4 Co1 C14 C15 . . . . -71.3(2) no
N4 C5 C6 C7 . . . . 61.8(3) no
N8 Co1 N1 C2 . . . . 96.4(6) no
N8 Co1 N1 C16 . . . . -143.8(5) no
N8 Co1 N1 C17 . . . . -23.6(6) no
N8 Co1 N4 C3 . . . . 178.9(1) no
N8 Co1 N4 C5 . . . . 47.5(2) no
N8 Co1 N11 C10 . . . . 20.0(1) no
N8 Co1 N11 C12 . . . . -99.8(1) no
N8 Co1 N11 C18 . . . . 140.1(1) no
N8 Co1 C14 C13 . . . . 70.5(2) no
N8 Co1 C14 C15 . . . . -165.8(2) no
N8 C7 C6 C5 . . . . -63.0(3) no
N8 C9 C10 N11 . . . . 49.8(2) no
N11 Co1 N1 C2 . . . . 154.5(1) no
N11 Co1 N1 C16 . . . . -85.7(1) no
N11 Co1 N1 C17 . . . . 34.5(1) no
N11 Co1 N4 C3 . . . . -67.9(6) no
N11 Co1 N4 C5 . . . . 160.7(5) no
N11 Co1 N8 C7 . . . . 138.2(2) no
N11 Co1 N8 C9 . . . . 6.5(1) no
N11 Co1 C14 C13 . . . . -18.6(2) no
N11 Co1 C14 C15 . . . . 105.2(2) no
N11 C12 C13 C14 . . . . -39.2(3) no
C2 N1 Co1 C14 . . . . -116.9(1) no
C2 N1 C16 C15 . . . . 92.6(2) no
C2 N1 C17 C18 . . . . -141.2(2) no
C2 C3 N4 C5 . . . . 164.9(2) no
C3 N4 Co1 C14 . . . . 81.0(1) no
C3 N4 C5 C6 . . . . 174.9(2) no
C3 C2 N1 C16 . . . . -77.1(2) no
C3 C2 N1 C17 . . . . 158.0(2) no
C5 N4 Co1 C14 . . . . -50.5(2) no
C6 C7 N8 C9 . . . . -172.5(2) no
C7 N8 Co1 C14 . . . . 49.8(2) no
C7 N8 C9 C10 . . . . -163.7(2) no
C9 N8 Co1 C14 . . . . -81.9(1) no
C9 C10 N11 C12 . . . . 76.7(2) no
C9 C10 N11 C18 . . . . -157.9(2) no
C10 N11 Co1 C14 . . . . 117.4(1) no
C10 N11 C12 C13 . . . . -92.8(2) no
C10 N11 C18 C17 . . . . 140.7(2) no
C12 N11 Co1 C14 . . . . -2.4(1) no
C12 N11 C18 C17 . . . . -93.8(2) no
C12 C13 C14 C15 . . . . -83.2(2) no
C13 C12 N11 C18 . . . . 140.6(2) no
C13 C14 C15 C16 . . . . 83.5(2) no
C14 Co1 N1 C16 . . . . 2.9(1) no
C14 Co1 N1 C17 . . . . 123.2(1) no
C14 Co1 N11 C18 . . . . -122.5(1) no
C15 C16 N1 C17 . . . . -141.2(2) no
C16 N1 C17 C18 . . . . 93.8(2) no
